data_2012422
loop_
_publ_author_name
'Yang, Jia-Xiang'
'Tian, Yu-Peng'
'Liu, Qing-Liang'
'Xie, Yong-Shu'
'Fun, Hoong-Kun'
'Chantrapromma, Suchada'
'Razak, Ibrahim Abdul'

_publ_section_title
;
 <i>N</i>-(Ferrocenecarbonyl)-<i>N</i>'-(quinolin-8-yl)thiourea
;
_journal_issue 1
_journal_name_full 'Acta Crystallographica Section C'
_journal_page_first m43
_journal_page_last m44
_journal_paper_doi 10.1107/S0108270101018303
_journal_volume 58
_journal_year 2002
_chemical_formula_sum 'C21 H17 Fe N3 O S'
_chemical_formula_weight 415.29
_chemical_name_systematic
;
 ?
;
_space_group_IT_number 14
_symmetry_cell_setting monoclinic
_symmetry_space_group_name_Hall '-P 2yn'
_symmetry_space_group_name_H-M 'P 1 21/n 1'
_atom_sites_solution_hydrogens geom
_atom_sites_solution_primary direct
_atom_sites_solution_secondary difmap
_audit_creation_method SHELXL-97
_cell_angle_alpha 90.00
_cell_angle_beta 95.2300(10)
_cell_angle_gamma 90.00
_cell_formula_units_Z 8
_cell_length_a 12.95190(10)
_cell_length_b 18.14060(10)
_cell_length_c 15.6117(2)
_cell_measurement_reflns_used 6038
_cell_measurement_temperature 293(2)
_cell_measurement_theta_max 28.36
_cell_measurement_theta_min 1.73
_cell_volume 3652.78(6)
_computing_cell_refinement 'SAINT (Siemens, 1996)'
_computing_data_collection 'SMART (Siemens, 1996)'
_computing_data_reduction SAINT
_computing_molecular_graphics SHELXTL
_computing_publication_material
;
SHELXTL, PARST (Nardelli,1995) and PLATON (Spek, 1990)
;
_computing_structure_refinement SHELXTL
_computing_structure_solution 'SHELXTL (Sheldrick, 1997)'
_diffrn_ambient_temperature 293(2)
_diffrn_detector_area_resol_mean 8.33
_diffrn_measured_fraction_theta_full .984
_diffrn_measured_fraction_theta_max .984
_diffrn_measurement_device_type
;
Siemens SMART CCD area detector diffractometer
;
_diffrn_measurement_method '\w scans'
_diffrn_radiation_monochromator graphite
_diffrn_radiation_source 'fine-focus sealed tube'
_diffrn_radiation_type MoK\a
_diffrn_radiation_wavelength .71073
_diffrn_reflns_av_R_equivalents .0831
_diffrn_reflns_av_sigmaI/netI .0962
_diffrn_reflns_limit_h_max 16
_diffrn_reflns_limit_h_min -15
_diffrn_reflns_limit_k_max 24
_diffrn_reflns_limit_k_min -18
_diffrn_reflns_limit_l_max 15
_diffrn_reflns_limit_l_min -20
_diffrn_reflns_number 25618
_diffrn_reflns_theta_full 28.29
_diffrn_reflns_theta_max 28.29
_diffrn_reflns_theta_min 1.73
_diffrn_standards_decay_% <0.1
_exptl_absorpt_coefficient_mu .956
_exptl_absorpt_correction_T_max .7756
_exptl_absorpt_correction_T_min .7247
_exptl_absorpt_correction_type empirical
_exptl_absorpt_process_details 'SADABS (Sheldrick, 1996)'
_exptl_crystal_colour 'dark brown'
_exptl_crystal_density_diffrn 1.510
_exptl_crystal_density_method 'not measured'
_exptl_crystal_description slab
_exptl_crystal_F_000 1712
_exptl_crystal_size_max .36
_exptl_crystal_size_mid .34
_exptl_crystal_size_min .28
_refine_diff_density_max .456
_refine_diff_density_min -.710
_refine_ls_extinction_method none
_refine_ls_goodness_of_fit_ref .965
_refine_ls_hydrogen_treatment noref
_refine_ls_matrix_type full
_refine_ls_number_parameters 487
_refine_ls_number_reflns 8936
_refine_ls_number_restraints 0
_refine_ls_restrained_S_all .965
_refine_ls_R_factor_all .0866
_refine_ls_R_factor_gt .0460
_refine_ls_shift/su_max .001
_refine_ls_shift/su_mean .000
_refine_ls_structure_factor_coef Fsqd
_refine_ls_weighting_details 'calc w=1/[\s^2^(Fo^2^)+(0.0150P)^2^] where P=(Fo^2^+2Fc^2^)/3'
_refine_ls_weighting_scheme calc
_refine_ls_wR_factor_gt .0955
_refine_ls_wR_factor_ref .1049
_reflns_number_gt 5352
_reflns_number_total 8936
_reflns_threshold_expression 'I > 2\s(I)'
_cod_data_source_file da1205.cif
_cod_data_source_block I
_cod_original_sg_symbol_H-M 'P 21/n'
_cod_database_code 2012422
_cod_database_fobs_code 2012422

loop_
_symmetry_equiv_pos_as_xyz
'x, y, z'
'-x+1/2, y+1/2, -z+1/2'
'-x, -y, -z'
'x-1/2, -y-1/2, z-1/2'

loop_
_atom_site_label
_atom_site_fract_x
_atom_site_fract_y
_atom_site_fract_z
_atom_site_U_iso_or_equiv
_atom_site_adp_type
_atom_site_calc_flag
_atom_site_refinement_flags
_atom_site_occupancy
_atom_site_disorder_assembly
_atom_site_disorder_group
_atom_site_type_symbol
Fe1A .07154(3) .13145(2) .73841(2) .03455(11) Uani d . 1 . . Fe
S1A -.21583(7) .25926(4) 1.01218(5) .0503(2) Uani d . 1 . . S
O1A -.14797(15) .06482(9) .84572(11) .0367(4) Uani d . 1 . . O
C1A .1979(2) .0648(2) .7283(2) .0611(9) Uani d . 1 . . C
H1AA .2097 .0330 .6794 .073 Uiso calc R 1 . . H
C2A .1463(2) .0447(2) .7998(2) .0578(9) Uani d . 1 . . C
H2AA .1158 -.0038 .8092 .069 Uiso calc R 1 . . H
C3A .1454(2) .1053(2) .8559(2) .0553(9) Uani d . 1 . . C
H3AA .1153 .1065 .9112 .066 Uiso calc R 1 . . H
C4A .1972(2) .1640(2) .8179(2) .0603(9) Uani d . 1 . . C
H4AA .2086 .2134 .8424 .072 Uiso calc R 1 . . H
C5A .2292(2) .1393(2) .7390(2) .0642(10) Uani d . 1 . . C
H5AA .2670 .1683 .6990 .077 Uiso calc R 1 . . H
C6A -.0328(2) .21580(16) .72682(18) .0414(7) Uani d . 1 . . C
H6AA -.0282 .2616 .7602 .050 Uiso calc R 1 . . H
C7A .0078(2) .20468(18) .64825(19) .0512(8) Uani d . 1 . . C
H7AA .0463 .2412 .6176 .061 Uiso calc R 1 . . H
C8A -.0128(2) .13100(19) .62120(17) .0487(8) Uani d . 1 . . C
H8AA .0077 .1081 .5684 .058 Uiso calc R 1 . . H
C9A -.0686(2) .09621(16) .68482(16) .0366(7) Uani d . 1 . . C
H9AA -.0938 .0453 .6834 .044 Uiso calc R 1 . . H
C10A -.08150(19) .14936(14) .75106(15) .0288(6) Uani d . 1 . . C
C11A -.13174(18) .12963(14) .82826(15) .0268(5) Uani d . 1 . . C
N1A -.15927(16) .18599(11) .87969(12) .0301(5) Uani d . 1 . . N
H1AB -.1455 .2297 .8626 .036 Uiso calc R 1 . . H
N2A -.24065(17) .11482(11) .97640(13) .0343(5) Uani d . 1 . . N
H2AB -.2259 .0805 .9415 .041 Uiso calc R 1 . . H
N3A -.31497(18) -.02042(12) .96117(14) .0382(6) Uani d . 1 . . N
C12A -.2066(2) .18200(14) .95613(16) .0301(6) Uani d . 1 . . C
C13A -.2960(2) .09047(14) 1.04434(16) .0312(6) Uani d . 1 . . C
C14A -.3133(2) .12853(16) 1.11695(17) .0419(7) Uani d . 1 . . C
H14A -.2862 .1757 1.1252 .050 Uiso calc R 1 . . H
C15A -.3716(2) .09740(18) 1.17953(18) .0490(8) Uani d . 1 . . C
H15A -.3823 .1242 1.2287 .059 Uiso calc R 1 . . H
C16A -.4126(2) .02860(18) 1.16891(18) .0474(8) Uani d . 1 . . C
H16A -.4518 .0090 1.2104 .057 Uiso calc R 1 . . H
C17A -.3959(2) -.01300(16) 1.09556(16) .0356(6) Uani d . 1 . . C
C18A -.4355(2) -.08471(17) 1.08074(18) .0450(8) Uani d . 1 . . C
H18A -.4760 -.1065 1.1200 .054 Uiso calc R 1 . . H
C19A -.4143(2) -.12149(16) 1.00960(19) .0481(8) Uani d . 1 . . C
H19A -.4397 -.1689 .9993 .058 Uiso calc R 1 . . H
C20A -.3535(2) -.08746(16) .95128(18) .0462(8) Uani d . 1 . . C
H20A -.3395 -.1138 .9026 .055 Uiso calc R 1 . . H
C21A -.33637(19) .01694(14) 1.03281(15) .0298(6) Uani d . 1 . . C
Fe1B .02835(3) .16034(2) .27483(3) .03815(12) Uani d . 1 . . Fe
S1B .37739(6) -.08294(4) .28157(6) .0504(2) Uani d . 1 . . S
O1B .31735(15) .16302(9) .30050(12) .0426(5) Uani d . 1 . . O
C1B -.0280(3) .0926(2) .3643(2) .0657(10) Uani d . 1 . . C
H1BA -.0313 .0386 .3618 .079 Uiso calc R 1 . . H
C2B .0561(3) .1352(2) .40215(19) .0612(10) Uani d . 1 . . C
H2BA .1212 .1159 .4305 .073 Uiso calc R 1 . . H
C3B .0298(3) .2100(2) .3919(2) .0667(10) Uani d . 1 . . C
H3BA .0729 .2521 .4119 .080 Uiso calc R 1 . . H
C4B -.0704(3) .2138(2) .3488(2) .0676(10) Uani d . 1 . . C
H4BA -.1084 .2592 .3329 .081 Uiso calc R 1 . . H
C5B -.1062(3) .1419(2) .3307(2) .0689(11) Uani d . 1 . . C
H5BA -.1733 .1284 .3008 .083 Uiso calc R 1 . . H
C6B .1306(2) .21790(15) .20936(18) .0451(7) Uani d . 1 . . C
H6BA .1724 .2600 .2315 .054 Uiso calc R 1 . . H
C7B .0309(3) .22163(17) .16506(19) .0553(9) Uani d . 1 . . C
H7BA -.0089 .2667 .1515 .066 Uiso calc R 1 . . H
C8B -.0017(2) .14896(16) .14341(17) .0472(8) Uani d . 1 . . C
H8BA -.0685 .1352 .1132 .057 Uiso calc R 1 . . H
C9B .0767(2) .09905(15) .17597(16) .0386(7) Uani d . 1 . . C
H9BA .0745 .0452 .1710 .046 Uiso calc R 1 . . H
C10B .1602(2) .14187(14) .21652(16) .0320(6) Uani d . 1 . . C
C11B .2579(2) .11820(13) .26322(16) .0298(6) Uani d . 1 . . C
N1B .28071(16) .04413(11) .26193(13) .0322(5) Uani d . 1 . . N
H1BB .2348 .0168 .2343 .039 Uiso calc R 1 . . H
N2B .43615(16) .04981(11) .34568(13) .0327(5) Uani d . 1 . . N
H2BB .4186 .0955 .3462 .039 Uiso calc R 1 . . H
N3B .53416(18) .16409(13) .41807(15) .0426(6) Uani d . 1 . . N
C12B .3689(2) .00699(13) .29968(16) .0310(6) Uani d . 1 . . C
C13B .5314(2) .03408(14) .39398(16) .0324(6) Uani d . 1 . . C
C14B .5750(2) -.03417(16) .40962(18) .0447(7) Uani d . 1 . . C
H14B .5420 -.0763 .3869 .054 Uiso calc R 1 . . H
C15B .6704(3) -.03951(19) .4606(2) .0574(9) Uani d . 1 . . C
H15B .6994 -.0859 .4715 .069 Uiso calc R 1 . . H
C16B .7209(3) .02014(19) .49405(19) .0564(9) Uani d . 1 . . C
H16B .7845 .0145 .5262 .068 Uiso calc R 1 . . H
C17B .6788(2) .09048(17) .48089(17) .0414(7) Uani d . 1 . . C
C18B .7238(3) .15560(19) .51682(19) .0537(9) Uani d . 1 . . C
H18B .7875 .1534 .5494 .064 Uiso calc R 1 . . H
C19B .6753(3) .22077(19) .50436(19) .0563(9) Uani d . 1 . . C
H19B .7048 .2638 .5279 .068 Uiso calc R 1 . . H
C20B .5798(2) .22241(17) .45529(19) .0522(8) Uani d . 1 . . C
H20B .5460 .2675 .4483 .063 Uiso calc R 1 . . H
C21B .5830(2) .09777(15) .43094(16) .0340(6) Uani d . 1 . . C

loop_
_atom_site_aniso_label
_atom_site_aniso_U_11
_atom_site_aniso_U_22
_atom_site_aniso_U_33
_atom_site_aniso_U_12
_atom_site_aniso_U_13
_atom_site_aniso_U_23
Fe1A .0236(2) .0438(2) .0368(2) -.00398(18) .00555(16) .00292(19)
S1A .0734(6) .0270(4) .0511(5) .0042(4) .0090(4) -.0086(3)
O1A .0466(12) .0226(10) .0439(11) -.0062(8) .0201(9) -.0036(8)
C1A .0313(18) .081(3) .071(2) .0119(18) .0059(16) -.014(2)
C2A .0376(19) .065(2) .070(2) .0147(17) .0007(17) .015(2)
C3A .0342(18) .088(3) .0422(18) .0052(18) -.0032(14) .0057(19)
C4A .0295(18) .088(3) .062(2) -.0118(18) -.0040(15) -.018(2)
C5A .0244(17) .096(3) .073(2) -.0124(18) .0094(15) .000(2)
C6A .0354(17) .0365(16) .0525(18) -.0021(13) .0049(13) .0116(14)
C7A .0457(19) .060(2) .0494(19) -.0017(16) .0114(15) .0256(17)
C8A .0433(19) .076(2) .0271(15) -.0024(17) .0050(13) .0050(16)
C9A .0291(15) .0502(17) .0308(15) -.0058(13) .0040(11) -.0005(13)
C10A .0231(14) .0309(14) .0321(14) -.0017(11) .0009(11) .0049(11)
C11A .0206(13) .0262(14) .0337(14) -.0022(11) .0027(10) -.0013(12)
N1A .0343(13) .0186(10) .0382(12) -.0023(9) .0079(10) .0024(10)
N2A .0426(14) .0243(12) .0382(13) -.0026(10) .0161(10) -.0059(10)
N3A .0452(15) .0307(13) .0403(13) -.0050(11) .0123(11) .0004(11)
C12A .0272(14) .0265(14) .0362(15) .0030(11) .0000(11) -.0006(12)
C13A .0267(14) .0362(15) .0316(14) .0028(12) .0071(11) .0002(12)
C14A .0412(17) .0433(17) .0428(17) -.0012(14) .0123(13) -.0081(14)
C15A .049(2) .063(2) .0373(17) .0053(17) .0159(14) -.0077(15)
C16A .0412(18) .063(2) .0403(17) .0021(16) .0185(13) .0064(16)
C17A .0305(15) .0435(17) .0332(15) .0036(13) .0055(11) .0079(13)
C18A .0409(18) .0508(19) .0448(18) -.0058(15) .0110(14) .0180(15)
C19A .056(2) .0381(17) .0513(19) -.0128(15) .0080(15) .0097(15)
C20A .063(2) .0344(16) .0431(17) -.0061(15) .0126(15) -.0019(14)
C21A .0264(14) .0346(15) .0290(14) .0027(12) .0059(11) .0039(12)
Fe1B .0317(2) .0339(2) .0478(3) .00886(18) -.00152(18) -.00772(19)
S1B .0477(5) .0216(4) .0821(6) .0001(3) .0063(4) -.0045(4)
O1B .0356(12) .0244(10) .0662(13) .0005(9) -.0033(10) -.0110(9)
C1B .075(3) .059(2) .068(2) -.002(2) .032(2) -.0057(19)
C2B .056(2) .090(3) .0391(18) .021(2) .0133(16) -.0046(19)
C3B .045(2) .085(3) .070(2) .008(2) .0071(17) -.036(2)
C4B .048(2) .069(2) .087(3) .0245(19) .0088(19) -.029(2)
C5B .036(2) .093(3) .079(3) -.005(2) .0170(17) -.030(2)
C6B .050(2) .0267(15) .0566(19) .0005(14) -.0053(15) .0054(14)
C7B .057(2) .0409(18) .065(2) .0108(16) -.0118(17) .0067(16)
C8B .048(2) .0461(19) .0446(17) .0026(15) -.0135(14) -.0020(14)
C9B .0421(18) .0319(15) .0413(16) .0009(13) .0009(13) -.0057(13)
C10B .0370(16) .0266(14) .0330(14) .0011(12) .0053(12) -.0007(12)
C11B .0304(15) .0248(14) .0356(15) -.0005(11) .0105(11) -.0032(12)
N1B .0272(12) .0226(11) .0471(13) -.0034(9) .0053(10) -.0077(10)
N2B .0322(13) .0221(11) .0445(13) .0041(10) .0064(10) -.0004(10)
N3B .0383(15) .0364(13) .0517(15) .0021(12) -.0038(11) -.0023(12)
C12B .0309(15) .0217(13) .0426(15) -.0010(11) .0151(12) .0009(12)
C13B .0330(15) .0358(15) .0301(14) .0061(12) .0123(11) .0055(12)
C14B .053(2) .0352(16) .0469(17) .0071(14) .0094(14) .0034(14)
C15B .065(2) .048(2) .058(2) .0276(18) -.0006(18) .0108(17)
C16B .052(2) .064(2) .051(2) .0185(18) -.0087(16) .0085(18)
C17B .0374(17) .0515(19) .0351(15) .0056(15) .0018(13) .0089(14)
C18B .043(2) .067(2) .0479(19) -.0023(17) -.0126(15) .0056(17)
C19B .055(2) .051(2) .059(2) -.0090(17) -.0146(17) -.0029(17)
C20B .050(2) .0398(18) .064(2) .0003(15) -.0103(16) -.0034(16)
C21B .0328(16) .0408(16) .0292(14) .0028(13) .0079(12) .0026(12)

loop_
_atom_type_symbol
_atom_type_description
_atom_type_scat_dispersion_real
_atom_type_scat_dispersion_imag
_atom_type_scat_source
C C .0033 .0016 'International Tables Vol C Tables 4.2.6.8 and 6.1.1.4'
H H .0000 .0000 'International Tables Vol C Tables 4.2.6.8 and 6.1.1.4'
N N .0061 .0033 'International Tables Vol C Tables 4.2.6.8 and 6.1.1.4'
O O .0106 .0060 'International Tables Vol C Tables 4.2.6.8 and 6.1.1.4'
S S .1246 .1234 'International Tables Vol C Tables 4.2.6.8 and 6.1.1.4'
Fe Fe .3463 .8444 'International Tables Vol C Tables 4.2.6.8 and 6.1.1.4'

loop_
_geom_angle_atom_site_label_1
_geom_angle_atom_site_label_2
_geom_angle_atom_site_label_3
_geom_angle
C9A Fe1A C10A 41.31(10)
C9A Fe1A C6A 68.87(12)
C10A Fe1A C6A 41.02(10)
C9A Fe1A C2A 108.56(13)
C10A Fe1A C2A 120.12(12)
C6A Fe1A C2A 154.55(13)
C9A Fe1A C4A 166.92(12)
C10A Fe1A C4A 128.61(12)
C6A Fe1A C4A 108.79(13)
C2A Fe1A C4A 67.66(14)
C9A Fe1A C8A 41.02(11)
C10A Fe1A C8A 69.02(11)
C6A Fe1A C8A 68.14(12)
C2A Fe1A C8A 127.53(14)
C4A Fe1A C8A 151.25(14)
C9A Fe1A C3A 128.59(12)
C10A Fe1A C3A 109.29(12)
C6A Fe1A C3A 120.41(13)
C2A Fe1A C3A 40.25(12)
C4A Fe1A C3A 40.55(13)
C8A Fe1A C3A 165.91(14)
C9A Fe1A C5A 151.35(13)
C10A Fe1A C5A 165.59(13)
C6A Fe1A C5A 126.95(14)
C2A Fe1A C5A 67.75(15)
C4A Fe1A C5A 40.32(12)
C8A Fe1A C5A 117.11(13)
C3A Fe1A C5A 68.10(14)
C9A Fe1A C1A 118.14(13)
C10A Fe1A C1A 153.07(13)
C6A Fe1A C1A 164.20(13)
C2A Fe1A C1A 40.01(13)
C4A Fe1A C1A 67.68(14)
C8A Fe1A C1A 107.08(13)
C3A Fe1A C1A 67.71(13)
C5A Fe1A C1A 40.46(13)
C9A Fe1A C7A 68.45(12)
C10A Fe1A C7A 68.22(11)
C6A Fe1A C7A 39.78(11)
C2A Fe1A C7A 164.78(14)
C4A Fe1A C7A 118.57(14)
C8A Fe1A C7A 40.54(12)
C3A Fe1A C7A 152.98(14)
C5A Fe1A C7A 107.26(14)
C1A Fe1A C7A 127.04(14)
C2A C1A C5A 107.9(3)
C2A C1A Fe1A 69.54(18)
C5A C1A Fe1A 69.52(19)
C2A C1A H1AA 126.1
C5A C1A H1AA 126.1
Fe1A C1A H1AA 126.1
C1A C2A C3A 108.9(3)
C1A C2A Fe1A 70.45(19)
C3A C2A Fe1A 70.04(18)
C1A C2A H2AA 125.6
C3A C2A H2AA 125.6
Fe1A C2A H2AA 125.6
C2A C3A C4A 107.3(3)
C2A C3A Fe1A 69.71(17)
C4A C3A Fe1A 69.59(17)
C2A C3A H3AA 126.4
C4A C3A H3AA 126.4
Fe1A C3A H3AA 126.4
C5A C4A C3A 108.4(3)
C5A C4A Fe1A 70.00(17)
C3A C4A Fe1A 69.86(18)
C5A C4A H4AA 125.8
C3A C4A H4AA 125.8
Fe1A C4A H4AA 125.8
C4A C5A C1A 107.6(3)
C4A C5A Fe1A 69.68(18)
C1A C5A Fe1A 70.02(18)
C4A C5A H5AA 126.2
C1A C5A H5AA 126.2
Fe1A C5A H5AA 126.2
C7A C6A C10A 108.8(3)
C7A C6A Fe1A 70.69(18)
C10A C6A Fe1A 69.40(15)
C7A C6A H6AA 125.6
C10A C6A H6AA 125.6
Fe1A C6A H6AA 125.6
C6A C7A C8A 108.8(3)
C6A C7A Fe1A 69.53(16)
C8A C7A Fe1A 69.36(17)
C6A C7A H7AA 125.6
C8A C7A H7AA 125.6
Fe1A C7A H7AA 125.6
C7A C8A C9A 107.6(3)
C7A C8A Fe1A 70.09(16)
C9A C8A Fe1A 69.03(14)
C7A C8A H8AA 126.2
C9A C8A H8AA 126.2
Fe1A C8A H8AA 126.2
C8A C9A C10A 107.7(3)
C8A C9A Fe1A 69.95(16)
C10A C9A Fe1A 69.51(14)
C8A C9A H9AA 126.2
C10A C9A H9AA 126.2
Fe1A C9A H9AA 126.2
C6A C10A C9A 107.0(2)
C6A C10A C11A 131.6(2)
C9A C10A C11A 121.2(2)
C6A C10A Fe1A 69.58(15)
C9A C10A Fe1A 69.18(15)
C11A C10A Fe1A 123.37(17)
O1A C11A N1A 121.7(2)
O1A C11A C10A 120.9(2)
N1A C11A C10A 117.4(2)
C11A N1A C12A 128.6(2)
C11A N1A H1AB 115.7
C12A N1A H1AB 115.7
C12A N2A C13A 131.6(2)
C12A N2A H2AB 114.2
C13A N2A H2AB 114.2
C20A N3A C21A 117.0(2)
N2A C12A N1A 115.4(2)
N2A C12A S1A 126.9(2)
N1A C12A S1A 117.75(19)
C14A C13A N2A 127.1(2)
C14A C13A C21A 119.2(2)
N2A C13A C21A 113.7(2)
C13A C14A C15A 120.9(3)
C13A C14A H14A 119.5
C15A C14A H14A 119.5
C16A C15A C14A 120.8(3)
C16A C15A H15A 119.6
C14A C15A H15A 119.6
C15A C16A C17A 120.3(3)
C15A C16A H16A 119.8
C17A C16A H16A 119.8
C16A C17A C18A 123.3(3)
C16A C17A C21A 119.6(3)
C18A C17A C21A 117.1(2)
C19A C18A C17A 119.6(3)
C19A C18A H18A 120.2
C17A C18A H18A 120.2
C18A C19A C20A 119.2(3)
C18A C19A H19A 120.4
C20A C19A H19A 120.4
N3A C20A C19A 124.1(3)
N3A C20A H20A 118.0
C19A C20A H20A 118.0
N3A C21A C17A 123.1(2)
N3A C21A C13A 117.8(2)
C17A C21A C13A 119.1(2)
C6B Fe1B C10B 41.25(10)
C6B Fe1B C3B 105.71(14)
C10B Fe1B C3B 122.35(12)
C6B Fe1B C2B 122.64(14)
C10B Fe1B C2B 108.57(12)
C3B Fe1B C2B 40.32(14)
C6B Fe1B C4B 120.67(14)
C10B Fe1B C4B 157.62(13)
C3B Fe1B C4B 40.35(13)
C2B Fe1B C4B 67.61(14)
C6B Fe1B C7B 40.44(11)
C10B Fe1B C7B 68.68(12)
C3B Fe1B C7B 120.78(15)
C2B Fe1B C7B 157.39(15)
C4B Fe1B C7B 105.92(14)
C6B Fe1B C9B 69.00(11)
C10B Fe1B C9B 41.06(10)
C3B Fe1B C9B 159.90(13)
C2B Fe1B C9B 125.10(12)
C4B Fe1B C9B 159.10(13)
C7B Fe1B C9B 68.53(12)
C6B Fe1B C5B 156.50(15)
C10B Fe1B C5B 161.08(14)
C3B Fe1B C5B 68.16(14)
C2B Fe1B C5B 68.26(15)
C4B Fe1B C5B 40.14(14)
C7B Fe1B C5B 121.69(15)
C9B Fe1B C5B 124.34(13)
C6B Fe1B C1B 160.29(14)
C10B Fe1B C1B 124.96(13)
C3B Fe1B C1B 68.13(15)
C2B Fe1B C1B 40.72(14)
C4B Fe1B C1B 67.57(15)
C7B Fe1B C1B 158.93(15)
C9B Fe1B C1B 109.97(13)
C5B Fe1B C1B 40.51(14)
C6B Fe1B C8B 67.91(12)
C10B Fe1B C8B 68.19(11)
C3B Fe1B C8B 157.23(14)
C2B Fe1B C8B 161.35(14)
C4B Fe1B C8B 122.57(13)
C7B Fe1B C8B 40.30(11)
C9B Fe1B C8B 40.41(11)
C5B Fe1B C8B 108.48(14)
C1B Fe1B C8B 124.93(14)
C5B C1B C2B 107.8(3)
C5B C1B Fe1B 69.8(2)
C2B C1B Fe1B 69.4(2)
C5B C1B H1BA 126.1
C2B C1B H1BA 126.1
Fe1B C1B H1BA 126.1
C3B C2B C1B 108.0(3)
C3B C2B Fe1B 69.72(19)
C1B C2B Fe1B 69.87(19)
C3B C2B H2BA 126.0
C1B C2B H2BA 126.0
Fe1B C2B H2BA 126.0
C2B C3B C4B 107.8(3)
C2B C3B Fe1B 69.95(18)
C4B C3B Fe1B 70.15(19)
C2B C3B H3BA 126.1
C4B C3B H3BA 126.1
Fe1B C3B H3BA 126.1
C5B C4B C3B 108.9(3)
C5B C4B Fe1B 69.97(18)
C3B C4B Fe1B 69.49(18)
C5B C4B H4BA 125.5
C3B C4B H4BA 125.5
Fe1B C4B H4BA 125.5
C4B C5B C1B 107.5(3)
C4B C5B Fe1B 69.9(2)
C1B C5B Fe1B 69.7(2)
C4B C5B H5BA 126.2
C1B C5B H5BA 126.2
Fe1B C5B H5BA 126.2
C7B C6B C10B 108.1(3)
C7B C6B Fe1B 70.23(19)
C10B C6B Fe1B 69.42(16)
C7B C6B H6BA 125.9
C10B C6B H6BA 125.9
Fe1B C6B H6BA 125.9
C6B C7B C8B 108.2(3)
C6B C7B Fe1B 69.33(17)
C8B C7B Fe1B 70.53(17)
C6B C7B H7BA 125.9
C8B C7B H7BA 125.9
Fe1B C7B H7BA 125.9
C7B C8B C9B 108.7(3)
C7B C8B Fe1B 69.17(16)
C9B C8B Fe1B 69.14(15)
C7B C8B H8BA 125.6
C9B C8B H8BA 125.6
Fe1B C8B H8BA 125.6
C8B C9B C10B 107.4(2)
C8B C9B Fe1B 70.44(16)
C10B C9B Fe1B 69.04(15)
C8B C9B H9BA 126.3
C10B C9B H9BA 126.3
Fe1B C9B H9BA 126.3
C9B C10B C6B 107.6(2)
C9B C10B C11B 130.1(2)
C6B C10B C11B 122.2(2)
C9B C10B Fe1B 69.90(16)
C6B C10B Fe1B 69.33(16)
C11B C10B Fe1B 123.20(18)
O1B C11B N1B 121.8(2)
O1B C11B C10B 121.1(2)
N1B C11B C10B 117.1(2)
C11B N1B C12B 128.9(2)
C11B N1B H1BB 115.6
C12B N1B H1BB 115.6
C12B N2B C13B 131.9(2)
C12B N2B H2BB 114.1
C13B N2B H2BB 114.1
C20B N3B C21B 117.3(2)
N2B C12B N1B 114.4(2)
N2B C12B S1B 128.0(2)
N1B C12B S1B 117.56(19)
C14B C13B N2B 126.9(3)
C14B C13B C21B 119.2(2)
N2B C13B C21B 113.9(2)
C13B C14B C15B 119.1(3)
C13B C14B H14B 120.4
C15B C14B H14B 120.4
C16B C15B C14B 122.3(3)
C16B C15B H15B 118.9
C14B C15B H15B 118.9
C15B C16B C17B 120.6(3)
C15B C16B H16B 119.7
C17B C16B H16B 119.7
C16B C17B C21B 118.7(3)
C16B C17B C18B 124.4(3)
C21B C17B C18B 116.9(3)
C19B C18B C17B 120.5(3)
C19B C18B H18B 119.7
C17B C18B H18B 119.7
C18B C19B C20B 118.5(3)
C18B C19B H19B 120.7
C20B C19B H19B 120.7
N3B C20B C19B 124.3(3)
N3B C20B H20B 117.9
C19B C20B H20B 117.9
N3B C21B C17B 122.4(3)
N3B C21B C13B 117.4(2)
C17B C21B C13B 120.2(2)

loop_
_geom_bond_atom_site_label_1
_geom_bond_atom_site_label_2
_geom_bond_site_symmetry_2
_geom_bond_distance
_geom_bond_publ_flag
Fe1A C9A . 2.031(3) ?
Fe1A C10A . 2.036(3) ?
Fe1A C6A . 2.038(3) ?
Fe1A C2A . 2.041(3) ?
Fe1A C4A . 2.042(3) ?
Fe1A C8A . 2.044(3) ?
Fe1A C3A . 2.045(3) ?
Fe1A C5A . 2.046(3) ?
Fe1A C1A . 2.053(3) ?
Fe1A C7A . 2.053(3) ?
S1A C12A . 1.662(3) yes
O1A C11A . 1.229(3) yes
C1A C2A . 1.400(4) ?
C1A C5A . 1.417(5) ?
C1A H1AA . .9800 ?
C2A C3A . 1.406(4) ?
C2A H2AA . .9800 ?
C3A C4A . 1.416(5) ?
C3A H3AA . .9800 ?
C4A C5A . 1.409(4) ?
C4A H4AA . .9800 ?
C5A H5AA . .9800 ?
C6A C7A . 1.392(4) ?
C6A C10A . 1.427(3) ?
C6A H6AA . .9800 ?
C7A C8A . 1.420(4) ?
C7A H7AA . .9800 ?
C8A C9A . 1.428(4) ?
C8A H8AA . .9800 ?
C9A C10A . 1.435(3) ?
C9A H9AA . .9800 ?
C10A C11A . 1.465(3) ?
C11A N1A . 1.367(3) yes
N1A C12A . 1.393(3) yes
N1A H1AB . .8600 ?
N2A C12A . 1.343(3) yes
N2A C13A . 1.404(3) yes
N2A H2AB . .8600 ?
N3A C20A . 1.318(3) yes
N3A C21A . 1.358(3) yes
C13A C14A . 1.363(3) ?
C13A C21A . 1.438(4) ?
C14A C15A . 1.407(4) ?
C14A H14A . .9300 ?
C15A C16A . 1.360(4) ?
C15A H15A . .9300 ?
C16A C17A . 1.405(4) ?
C16A H16A . .9300 ?
C17A C18A . 1.410(4) ?
C17A C21A . 1.409(3) ?
C18A C19A . 1.345(4) ?
C18A H18A . .9300 ?
C19A C20A . 1.400(4) ?
C19A H19A . .9300 ?
C20A H20A . .9300 ?
Fe1B C6B . 2.034(3) ?
Fe1B C10B . 2.035(3) ?
Fe1B C3B . 2.036(3) ?
Fe1B C2B . 2.039(3) ?
Fe1B C4B . 2.045(3) ?
Fe1B C7B . 2.046(3) ?
Fe1B C9B . 2.046(3) ?
Fe1B C5B . 2.046(3) ?
Fe1B C1B . 2.045(3) ?
Fe1B C8B . 2.063(3) ?
S1B C12B . 1.661(3) yes
O1B C11B . 1.229(3) yes
C1B C5B . 1.416(5) ?
C1B C2B . 1.421(5) ?
C1B H1BA . .9800 ?
C2B C3B . 1.404(5) ?
C2B H2BA . .9800 ?
C3B C4B . 1.407(5) ?
C3B H3BA . .9800 ?
C4B C5B . 1.404(5) ?
C4B H4BA . .9800 ?
C5B H5BA . .9800 ?
C6B C7B . 1.410(4) ?
C6B C10B . 1.433(4) ?
C6B H6BA . .9800 ?
C7B C8B . 1.416(4) ?
C7B H7BA . .9800 ?
C8B C9B . 1.420(4) ?
C8B H8BA . .9800 ?
C9B C10B . 1.431(4) ?
C9B H9BA . .9800 ?
C10B C11B . 1.466(4) ?
C11B N1B . 1.376(3) yes
N1B C12B . 1.408(3) yes
N1B H1BB . .8600 ?
N2B C12B . 1.328(3) yes
N2B C13B . 1.415(3) yes
N2B H2BB . .8600 ?
N3B C20B . 1.320(3) yes
N3B C21B . 1.365(3) yes
C13B C14B . 1.373(4) ?
C13B C21B . 1.430(4) ?
C14B C15B . 1.411(4) ?
C14B H14B . .9300 ?
C15B C16B . 1.345(4) ?
C15B H15B . .9300 ?
C16B C17B . 1.396(4) ?
C16B H16B . .9300 ?
C17B C21B . 1.411(4) ?
C17B C18B . 1.411(4) ?
C18B C19B . 1.345(4) ?
C18B H18B . .9300 ?
C19B C20B . 1.395(4) ?
C19B H19B . .9300 ?
C20B H20B . .9300 ?

loop_
_geom_hbond_atom_site_label_D
_geom_hbond_atom_site_label_H
_geom_hbond_atom_site_label_A
_geom_hbond_site_symmetry_A
_geom_hbond_distance_DH
_geom_hbond_distance_HA
_geom_hbond_distance_DA
_geom_hbond_angle_DHA
_geom_hbond_publ_flag
N1A H1AB O1B 4_566 .86 2.2068 3.009(3) 155 yes
N2A H2AB O1A 1_555 .86 1.8997 2.621(3) 141 yes
N1B H1BB O1A 3_556 .86 2.1807 3.026(3) 167 yes
N2B H2BB O1B 1_555 .86 1.8871 2.625(3) 143 yes
C15B H15B S1A 2_546 .93 2.8269 3.715(3) 160 yes
C9B H9BA O1A 3_556 .98 2.2371 3.140(3) 153 yes

loop_
_geom_torsion_atom_site_label_1
_geom_torsion_atom_site_label_2
_geom_torsion_atom_site_label_3
_geom_torsion_atom_site_label_4
_geom_torsion
C9A Fe1A C1A C2A -85.7(2)
C10A Fe1A C1A C2A -51.6(3)
C6A Fe1A C1A C2A 161.5(4)
C4A Fe1A C1A C2A 81.4(2)
C8A Fe1A C1A C2A -128.7(2)
C3A Fe1A C1A C2A 37.4(2)
C5A Fe1A C1A C2A 119.3(3)
C7A Fe1A C1A C2A -168.9(2)
C9A Fe1A C1A C5A 155.04(19)
C10A Fe1A C1A C5A -170.9(2)
C6A Fe1A C1A C5A 42.2(6)
C2A Fe1A C1A C5A -119.3(3)
C4A Fe1A C1A C5A -37.9(2)
C8A Fe1A C1A C5A 112.0(2)
C3A Fe1A C1A C5A -81.9(2)
C7A Fe1A C1A C5A 71.8(2)
C5A C1A C2A C3A -.6(4)
Fe1A C1A C2A C3A -59.7(2)
C5A C1A C2A Fe1A 59.1(2)
C9A Fe1A C2A C1A 111.9(2)
C10A Fe1A C2A C1A 155.79(19)
C6A Fe1A C2A C1A -168.4(3)
C4A Fe1A C2A C1A -81.4(2)
C8A Fe1A C2A C1A 70.2(3)
C3A Fe1A C2A C1A -119.6(3)
C5A Fe1A C2A C1A -37.7(2)
C7A Fe1A C2A C1A 35.9(6)
C9A Fe1A C2A C3A -128.44(19)
C10A Fe1A C2A C3A -84.6(2)
C6A Fe1A C2A C3A -48.8(4)
C4A Fe1A C2A C3A 38.2(2)
C8A Fe1A C2A C3A -170.22(19)
C5A Fe1A C2A C3A 81.9(2)
C1A Fe1A C2A C3A 119.6(3)
C7A Fe1A C2A C3A 155.5(5)
C1A C2A C3A C4A .3(4)
Fe1A C2A C3A C4A -59.7(2)
C1A C2A C3A Fe1A 60.0(2)
C9A Fe1A C3A C2A 71.8(2)
C10A Fe1A C3A C2A 114.2(2)
C6A Fe1A C3A C2A 158.00(19)
C4A Fe1A C3A C2A -118.4(3)
C8A Fe1A C3A C2A 33.6(6)
C5A Fe1A C3A C2A -81.0(2)
C1A Fe1A C3A C2A -37.2(2)
C7A Fe1A C3A C2A -166.2(3)
C9A Fe1A C3A C4A -169.79(19)
C10A Fe1A C3A C4A -127.4(2)
C6A Fe1A C3A C4A -83.6(2)
C2A Fe1A C3A C4A 118.4(3)
C8A Fe1A C3A C4A 152.0(5)
C5A Fe1A C3A C4A 37.4(2)
C1A Fe1A C3A C4A 81.2(2)
C7A Fe1A C3A C4A -47.7(4)
C2A C3A C4A C5A .1(4)
Fe1A C3A C4A C5A -59.6(2)
C2A C3A C4A Fe1A 59.8(2)
C9A Fe1A C4A C5A 157.1(5)
C10A Fe1A C4A C5A -167.1(2)
C6A Fe1A C4A C5A -125.5(2)
C2A Fe1A C4A C5A 81.5(2)
C8A Fe1A C4A C5A -46.9(4)
C3A Fe1A C4A C5A 119.4(3)
C1A Fe1A C4A C5A 38.1(2)
C7A Fe1A C4A C5A -83.1(2)
C9A Fe1A C4A C3A 37.7(7)
C10A Fe1A C4A C3A 73.6(2)
C6A Fe1A C4A C3A 115.1(2)
C2A Fe1A C4A C3A -37.9(2)
C8A Fe1A C4A C3A -166.2(3)
C5A Fe1A C4A C3A -119.4(3)
C1A Fe1A C4A C3A -81.3(2)
C7A Fe1A C4A C3A 157.5(2)
C3A C4A C5A C1A -.5(4)
Fe1A C4A C5A C1A -60.0(2)
C3A C4A C5A Fe1A 59.5(2)
C2A C1A C5A C4A .7(4)
Fe1A C1A C5A C4A 59.8(2)
C2A C1A C5A Fe1A -59.2(2)
C9A Fe1A C5A C4A -169.4(2)
C10A Fe1A C5A C4A 44.7(6)
C6A Fe1A C5A C4A 74.7(3)
C2A Fe1A C5A C4A -81.2(2)
C8A Fe1A C5A C4A 156.8(2)
C3A Fe1A C5A C4A -37.6(2)
C1A Fe1A C5A C4A -118.5(3)
C7A Fe1A C5A C4A 114.1(2)
C9A Fe1A C5A C1A -50.9(4)
C10A Fe1A C5A C1A 163.2(4)
C6A Fe1A C5A C1A -166.78(19)
C2A Fe1A C5A C1A 37.3(2)
C4A Fe1A C5A C1A 118.5(3)
C8A Fe1A C5A C1A -84.7(2)
C3A Fe1A C5A C1A 80.9(2)
C7A Fe1A C5A C1A -127.4(2)
C9A Fe1A C6A C7A -81.31(19)
C10A Fe1A C6A C7A -119.8(2)
C2A Fe1A C6A C7A -170.3(3)
C4A Fe1A C6A C7A 112.4(2)
C8A Fe1A C6A C7A -37.07(18)
C3A Fe1A C6A C7A 155.43(19)
C5A Fe1A C6A C7A 71.1(2)
C1A Fe1A C6A C7A 38.1(5)
C9A Fe1A C6A C10A 38.49(15)
C2A Fe1A C6A C10A -50.5(4)
C4A Fe1A C6A C10A -127.81(17)
C8A Fe1A C6A C10A 82.72(17)
C3A Fe1A C6A C10A -84.78(19)
C5A Fe1A C6A C10A -169.06(17)
C1A Fe1A C6A C10A 157.9(4)
C7A Fe1A C6A C10A 119.8(2)
C10A C6A C7A C8A -.8(3)
Fe1A C6A C7A C8A 58.3(2)
C10A C6A C7A Fe1A -59.11(19)
C9A Fe1A C7A C6A 82.44(18)
C10A Fe1A C7A C6A 37.83(17)
C2A Fe1A C7A C6A 164.0(5)
C4A Fe1A C7A C6A -85.4(2)
C8A Fe1A C7A C6A 120.6(3)
C3A Fe1A C7A C6A -52.1(3)
C5A Fe1A C7A C6A -127.64(19)
C1A Fe1A C7A C6A -167.84(19)
C9A Fe1A C7A C8A -38.15(17)
C10A Fe1A C7A C8A -82.76(19)
C6A Fe1A C7A C8A -120.6(3)
C2A Fe1A C7A C8A 43.4(6)
C4A Fe1A C7A C8A 154.04(19)
C3A Fe1A C7A C8A -172.7(3)
C5A Fe1A C7A C8A 111.8(2)
C1A Fe1A C7A C8A 71.6(2)
C6A C7A C8A C9A .6(3)
Fe1A C7A C8A C9A 59.06(19)
C6A C7A C8A Fe1A -58.4(2)
C9A Fe1A C8A C7A 118.9(3)
C10A Fe1A C8A C7A 80.61(19)
C6A Fe1A C8A C7A 36.40(17)
C2A Fe1A C8A C7A -166.86(19)
C4A Fe1A C8A C7A -53.0(4)
C3A Fe1A C8A C7A 166.3(5)
C5A Fe1A C8A C7A -85.1(2)
C1A Fe1A C8A C7A -127.6(2)
C10A Fe1A C8A C9A -38.28(17)
C6A Fe1A C8A C9A -82.49(18)
C2A Fe1A C8A C9A 74.2(2)
C4A Fe1A C8A C9A -171.9(3)
C3A Fe1A C8A C9A 47.5(6)
C5A Fe1A C8A C9A 156.02(19)
C1A Fe1A C8A C9A 113.5(2)
C7A Fe1A C8A C9A -118.9(3)
C7A C8A C9A C10A -.2(3)
Fe1A C8A C9A C10A 59.50(17)
C7A C8A C9A Fe1A -59.7(2)
C10A Fe1A C9A C8A 118.8(2)
C6A Fe1A C9A C8A 80.57(19)
C2A Fe1A C9A C8A -126.4(2)
C4A Fe1A C9A C8A 162.7(6)
C3A Fe1A C9A C8A -166.7(2)
C5A Fe1A C9A C8A -49.0(4)
C1A Fe1A C9A C8A -83.8(2)
C7A Fe1A C9A C8A 37.72(18)
C6A Fe1A C9A C10A -38.23(15)
C2A Fe1A C9A C10A 114.82(17)
C4A Fe1A C9A C10A 43.9(6)
C8A Fe1A C9A C10A -118.8(2)
C3A Fe1A C9A C10A 74.5(2)
C5A Fe1A C9A C10A -167.8(3)
C1A Fe1A C9A C10A 157.37(16)
C7A Fe1A C9A C10A -81.07(17)
C7A C6A C10A C9A .6(3)
Fe1A C6A C10A C9A -59.29(17)
C7A C6A C10A C11A 176.9(3)
Fe1A C6A C10A C11A 117.0(3)
C7A C6A C10A Fe1A 59.9(2)
C8A C9A C10A C6A -.2(3)
Fe1A C9A C10A C6A 59.54(18)
C8A C9A C10A C11A -177.0(2)
Fe1A C9A C10A C11A -117.2(2)
C8A C9A C10A Fe1A -59.78(19)
C9A Fe1A C10A C6A -118.4(2)
C2A Fe1A C10A C6A 157.46(18)
C4A Fe1A C10A C6A 73.2(2)
C8A Fe1A C10A C6A -80.41(18)
C3A Fe1A C10A C6A 114.50(18)
C5A Fe1A C10A C6A 37.5(5)
C1A Fe1A C10A C6A -166.9(3)
C7A Fe1A C10A C6A -36.73(16)
C6A Fe1A C10A C9A 118.4(2)
C2A Fe1A C10A C9A -84.11(19)
C4A Fe1A C10A C9A -168.42(18)
C8A Fe1A C10A C9A 38.02(16)
C3A Fe1A C10A C9A -127.07(17)
C5A Fe1A C10A C9A 156.0(5)
C1A Fe1A C10A C9A -48.5(3)
C7A Fe1A C10A C9A 81.70(17)
C9A Fe1A C10A C11A 114.4(3)
C6A Fe1A C10A C11A -127.1(3)
C2A Fe1A C10A C11A 30.3(3)
C4A Fe1A C10A C11A -54.0(3)
C8A Fe1A C10A C11A 152.5(2)
C3A Fe1A C10A C11A -12.6(2)
C5A Fe1A C10A C11A -89.6(5)
C1A Fe1A C10A C11A 65.9(3)
C7A Fe1A C10A C11A -163.9(2)
C6A C10A C11A O1A -163.1(3)
C9A C10A C11A O1A 12.7(4)
Fe1A C10A C11A O1A -71.6(3)
C6A C10A C11A N1A 16.7(4)
C9A C10A C11A N1A -167.4(2)
Fe1A C10A C11A N1A 108.2(2)
O1A C11A N1A C12A .4(4)
C10A C11A N1A C12A -179.4(2)
C13A N2A C12A N1A -176.2(2)
C13A N2A C12A S1A 3.6(4)
C11A N1A C12A N2A -8.7(4)
C11A N1A C12A S1A 171.5(2)
C12A N2A C13A C14A -12.9(5)
C12A N2A C13A C21A 167.5(3)
N2A C13A C14A C15A 179.2(3)
C21A C13A C14A C15A -1.2(4)
C13A C14A C15A C16A -.3(5)
C14A C15A C16A C17A .9(5)
C15A C16A C17A C18A 179.6(3)
C15A C16A C17A C21A .0(4)
C16A C17A C18A C19A -178.7(3)
C21A C17A C18A C19A .9(4)
C17A C18A C19A C20A -.3(4)
C21A N3A C20A C19A .1(4)
C18A C19A C20A N3A -.2(5)
C20A N3A C21A C17A .6(4)
C20A N3A C21A C13A -179.3(2)
C16A C17A C21A N3A 178.5(2)
C18A C17A C21A N3A -1.1(4)
C16A C17A C21A C13A -1.5(4)
C18A C17A C21A C13A 178.9(2)
C14A C13A C21A N3A -177.9(2)
N2A C13A C21A N3A 1.7(3)
C14A C13A C21A C17A 2.1(4)
N2A C13A C21A C17A -178.2(2)
C6B Fe1B C1B C5B 156.7(3)
C10B Fe1B C1B C5B -163.45(19)
C3B Fe1B C1B C5B 81.5(2)
C2B Fe1B C1B C5B 119.1(3)
C4B Fe1B C1B C5B 37.8(2)
C7B Fe1B C1B C5B -37.9(5)
C9B Fe1B C1B C5B -119.9(2)
C8B Fe1B C1B C5B -77.2(2)
C6B Fe1B C1B C2B 37.7(5)
C10B Fe1B C1B C2B 77.5(2)
C3B Fe1B C1B C2B -37.5(2)
C4B Fe1B C1B C2B -81.3(2)
C7B Fe1B C1B C2B -157.0(3)
C9B Fe1B C1B C2B 121.0(2)
C5B Fe1B C1B C2B -119.1(3)
C8B Fe1B C1B C2B 163.78(19)
C5B C1B C2B C3B .0(4)
Fe1B C1B C2B C3B 59.5(2)
C5B C1B C2B Fe1B -59.5(2)
C6B Fe1B C2B C3B 75.1(2)
C10B Fe1B C2B C3B 118.5(2)
C4B Fe1B C2B C3B -38.0(2)
C7B Fe1B C2B C3B 39.5(5)
C9B Fe1B C2B C3B 161.1(2)
C5B Fe1B C2B C3B -81.4(2)
C1B Fe1B C2B C3B -119.1(3)
C8B Fe1B C2B C3B -164.8(4)
C6B Fe1B C2B C1B -165.8(2)
C10B Fe1B C2B C1B -122.4(2)
C3B Fe1B C2B C1B 119.1(3)
C4B Fe1B C2B C1B 81.1(2)
C7B Fe1B C2B C1B 158.6(3)
C9B Fe1B C2B C1B -79.8(2)
C5B Fe1B C2B C1B 37.7(2)
C8B Fe1B C2B C1B -45.7(5)
C1B C2B C3B C4B .6(4)
Fe1B C2B C3B C4B 60.2(2)
C1B C2B C3B Fe1B -59.6(2)
C6B Fe1B C3B C2B -122.3(2)
C10B Fe1B C3B C2B -80.6(2)
C4B Fe1B C3B C2B 118.5(3)
C7B Fe1B C3B C2B -163.5(2)
C9B Fe1B C3B C2B -50.6(5)
C5B Fe1B C3B C2B 81.7(2)
C1B Fe1B C3B C2B 37.9(2)
C8B Fe1B C3B C2B 167.5(3)
C6B Fe1B C3B C4B 119.2(2)
C10B Fe1B C3B C4B 160.9(2)
C2B Fe1B C3B C4B -118.5(3)
C7B Fe1B C3B C4B 78.0(3)
C9B Fe1B C3B C4B -169.2(3)
C5B Fe1B C3B C4B -36.8(2)
C1B Fe1B C3B C4B -80.6(3)
C8B Fe1B C3B C4B 49.0(5)
C2B C3B C4B C5B -1.1(4)
Fe1B C3B C4B C5B 59.0(2)
C2B C3B C4B Fe1B -60.1(2)
C6B Fe1B C4B C5B 161.9(2)
C10B Fe1B C4B C5B -166.9(3)
C3B Fe1B C4B C5B -120.3(3)
C2B Fe1B C4B C5B -82.4(2)
C7B Fe1B C4B C5B 120.6(2)
C9B Fe1B C4B C5B 49.3(5)
C1B Fe1B C4B C5B -38.2(2)
C8B Fe1B C4B C5B 80.0(3)
C6B Fe1B C4B C3B -77.8(3)
C10B Fe1B C4B C3B -46.6(5)
C2B Fe1B C4B C3B 37.9(2)
C7B Fe1B C4B C3B -119.1(2)
C9B Fe1B C4B C3B 169.6(3)
C5B Fe1B C4B C3B 120.3(3)
C1B Fe1B C4B C3B 82.2(3)
C8B Fe1B C4B C3B -159.7(2)
C3B C4B C5B C1B 1.1(4)
Fe1B C4B C5B C1B 59.8(2)
C3B C4B C5B Fe1B -58.7(3)
C2B C1B C5B C4B -.7(4)
Fe1B C1B C5B C4B -59.9(2)
C2B C1B C5B Fe1B 59.2(2)
C6B Fe1B C5B C4B -42.0(4)
C10B Fe1B C5B C4B 164.5(3)
C3B Fe1B C5B C4B 37.0(2)
C2B Fe1B C5B C4B 80.6(2)
C7B Fe1B C5B C4B -76.6(2)
C9B Fe1B C5B C4B -160.89(19)
C1B Fe1B C5B C4B 118.5(3)
C8B Fe1B C5B C4B -119.0(2)
C6B Fe1B C5B C1B -160.5(3)
C10B Fe1B C5B C1B 46.1(5)
C3B Fe1B C5B C1B -81.4(2)
C2B Fe1B C5B C1B -37.9(2)
C4B Fe1B C5B C1B -118.5(3)
C7B Fe1B C5B C1B 164.9(2)
C9B Fe1B C5B C1B 80.6(2)
C8B Fe1B C5B C1B 122.6(2)
C10B Fe1B C6B C7B 119.2(2)
C3B Fe1B C6B C7B -119.3(2)
C2B Fe1B C6B C7B -159.81(19)
C4B Fe1B C6B C7B -78.2(2)
C9B Fe1B C6B C7B 81.14(19)
C5B Fe1B C6B C7B -48.1(4)
C1B Fe1B C6B C7B 171.9(4)
C8B Fe1B C6B C7B 37.56(18)
C3B Fe1B C6B C10B 121.49(17)
C2B Fe1B C6B C10B 81.0(2)
C4B Fe1B C6B C10B 162.59(17)
C7B Fe1B C6B C10B -119.2(2)
C9B Fe1B C6B C10B -38.06(15)
C5B Fe1B C6B C10B -167.3(3)
C1B Fe1B C6B C10B 52.7(4)
C8B Fe1B C6B C10B -81.65(17)
C10B C6B C7B C8B -.8(4)
Fe1B C6B C7B C8B -60.1(2)
C10B C6B C7B Fe1B 59.3(2)
C10B Fe1B C7B C6B -38.16(17)
C3B Fe1B C7B C6B 77.7(2)
C2B Fe1B C7B C6B 49.1(4)
C4B Fe1B C7B C6B 118.9(2)
C9B Fe1B C7B C6B -82.41(19)
C5B Fe1B C7B C6B 159.59(19)
C1B Fe1B C7B C6B -172.4(3)
C8B Fe1B C7B C6B -119.2(3)
C6B Fe1B C7B C8B 119.2(3)
C10B Fe1B C7B C8B 81.00(19)
C3B Fe1B C7B C8B -163.14(19)
C2B Fe1B C7B C8B 168.3(3)
C4B Fe1B C7B C8B -121.9(2)
C9B Fe1B C7B C8B 36.75(18)
C5B Fe1B C7B C8B -81.3(2)
C1B Fe1B C7B C8B -53.3(4)
C6B C7B C8B C9B 1.4(4)
Fe1B C7B C8B C9B -57.9(2)
C6B C7B C8B Fe1B 59.3(2)
C6B Fe1B C8B C7B -37.68(19)
C10B Fe1B C8B C7B -82.3(2)
C3B Fe1B C8B C7B 40.1(4)
C2B Fe1B C8B C7B -165.8(4)
C4B Fe1B C8B C7B 75.5(2)
C9B Fe1B C8B C7B -120.8(3)
C5B Fe1B C8B C7B 117.5(2)
C1B Fe1B C8B C7B 159.4(2)
C6B Fe1B C8B C9B 83.12(19)
C10B Fe1B C8B C9B 38.48(16)
C3B Fe1B C8B C9B 160.9(3)
C2B Fe1B C8B C9B -45.0(5)
C4B Fe1B C8B C9B -163.68(19)
C7B Fe1B C8B C9B 120.8(3)
C5B Fe1B C8B C9B -121.7(2)
C1B Fe1B C8B C9B -79.8(2)
C7B C8B C9B C10B -1.5(3)
Fe1B C8B C9B C10B -59.40(18)
C7B C8B C9B Fe1B 57.9(2)
C6B Fe1B C9B C8B -80.18(18)
C10B Fe1B C9B C8B -118.4(2)
C3B Fe1B C9B C8B -158.4(4)
C2B Fe1B C9B C8B 163.9(2)
C4B Fe1B C9B C8B 41.6(4)
C7B Fe1B C9B C8B -36.66(18)
C5B Fe1B C9B C8B 77.9(2)
C1B Fe1B C9B C8B 120.9(2)
C6B Fe1B C9B C10B 38.24(15)
C3B Fe1B C9B C10B -39.9(5)
C2B Fe1B C9B C10B -77.6(2)
C4B Fe1B C9B C10B 160.0(4)
C7B Fe1B C9B C10B 81.76(17)
C5B Fe1B C9B C10B -163.73(18)
C1B Fe1B C9B C10B -120.73(18)
C8B Fe1B C9B C10B 118.4(2)
C8B C9B C10B C6B 1.0(3)
Fe1B C9B C10B C6B -59.33(19)
C8B C9B C10B C11B 177.3(3)
Fe1B C9B C10B C11B 117.0(3)
C8B C9B C10B Fe1B 60.3(2)
C7B C6B C10B C9B -.1(3)
Fe1B C6B C10B C9B 59.69(19)
C7B C6B C10B C11B -176.8(3)
Fe1B C6B C10B C11B -117.0(2)
C7B C6B C10B Fe1B -59.8(2)
C6B Fe1B C10B C9B -118.8(2)
C3B Fe1B C10B C9B 164.86(18)
C2B Fe1B C10B C9B 122.53(18)
C4B Fe1B C10B C9B -161.3(3)
C7B Fe1B C10B C9B -81.37(17)
C5B Fe1B C10B C9B 45.5(4)
C1B Fe1B C10B C9B 80.3(2)
C8B Fe1B C10B C9B -37.89(15)
C3B Fe1B C10B C6B -76.3(2)
C2B Fe1B C10B C6B -118.68(19)
C4B Fe1B C10B C6B -42.5(4)
C7B Fe1B C10B C6B 37.42(16)
C9B Fe1B C10B C6B 118.8(2)
C5B Fe1B C10B C6B 164.3(4)
C1B Fe1B C10B C6B -160.88(19)
C8B Fe1B C10B C6B 80.91(17)
C6B Fe1B C10B C11B 115.7(3)
C3B Fe1B C10B C11B 39.4(3)
C2B Fe1B C10B C11B -2.9(3)
C4B Fe1B C10B C11B 73.2(4)
C7B Fe1B C10B C11B 153.2(2)
C9B Fe1B C10B C11B -125.5(3)
C5B Fe1B C10B C11B -79.9(5)
C1B Fe1B C10B C11B -45.1(3)
C8B Fe1B C10B C11B -163.3(2)
C9B C10B C11B O1B -173.7(3)
C6B C10B C11B O1B 2.2(4)
Fe1B C10B C11B O1B -82.9(3)
C9B C10B C11B N1B 7.5(4)
C6B C10B C11B N1B -176.6(2)
Fe1B C10B C11B N1B 98.3(2)
O1B C11B N1B C12B .1(4)
C10B C11B N1B C12B 178.9(2)
C13B N2B C12B N1B 178.8(2)
C13B N2B C12B S1B -1.7(4)
C11B N1B C12B N2B 3.3(4)
C11B N1B C12B S1B -176.3(2)
C12B N2B C13B C14B -4.9(5)
C12B N2B C13B C21B 177.0(2)
N2B C13B C14B C15B -179.0(3)
C21B C13B C14B C15B -1.1(4)
C13B C14B C15B C16B -.5(5)
C14B C15B C16B C17B 1.5(5)
C15B C16B C17B C21B -.8(5)
C15B C16B C17B C18B 176.9(3)
C16B C17B C18B C19B -176.6(3)
C21B C17B C18B C19B 1.1(5)
C17B C18B C19B C20B .0(5)
C21B N3B C20B C19B 2.0(5)
C18B C19B C20B N3B -1.7(5)
C20B N3B C21B C17B -.7(4)
C20B N3B C21B C13B 177.2(3)
C16B C17B C21B N3B 177.1(3)
C18B C17B C21B N3B -.8(4)
C16B C17B C21B C13B -.8(4)
C18B C17B C21B C13B -178.6(2)
C14B C13B C21B N3B -176.2(2)
N2B C13B C21B N3B 2.0(3)
C14B C13B C21B C17B 1.7(4)
N2B C13B C21B C17B 179.9(2)
